data_4134224
loop_
_publ_author_name
'Tian, Miao'
'Zhang, Jianying'
'Yang, Hao'
'Cui, Chunming'

_publ_section_title
;
 Isolation of a 1-Magnesium-2,3-Disilacyclopropene and a Related
 Bis(disilenide).
;
_journal_name_full 'Journal of the American Chemical Society'
_journal_paper_doi 10.1021/jacs.0c00519
_journal_year 2020
_chemical_formula_moiety 'C64 H96 B2 Mg N4 O3 Si2'
_chemical_formula_sum 'C64 H96 B2 Mg N4 O3 Si2'
_chemical_formula_weight 1071.55
_space_group_crystal_system monoclinic
_space_group_IT_number 14
_space_group_name_Hall '-P 2yn'
_space_group_name_H-M_alt 'P 1 21/n 1'
_atom_sites_solution_hydrogens geom
_audit_creation_date 2019-11-10
_audit_creation_method
;
Olex2 1.2
(compiled 2018.05.29 svn.r3508 for OlexSys, GUI svn.r5506)
;
_audit_update_record
;
????
;
_cell_angle_alpha 90
_cell_angle_beta 95.29(3)
_cell_angle_gamma 90
_cell_formula_units_Z 4
_cell_length_a 13.594(3)
_cell_length_b 22.789(5)
_cell_length_c 23.453(5)
_cell_measurement_reflns_used 7491
_cell_measurement_temperature 113.15
_cell_measurement_theta_max 27.8784
_cell_measurement_theta_min 1.7441
_cell_volume 7235(3)
_computing_molecular_graphics 'Olex2 (Dolomanov et al., 2009)'
_computing_publication_material 'Olex2 (Dolomanov et al., 2009)'
_computing_structure_refinement 'ShelXL (Sheldrick, 2015)'
_diffrn_ambient_temperature 113.15
_diffrn_measured_fraction_theta_full 0.999
_diffrn_measured_fraction_theta_max 0.999
_diffrn_measurement_device_type 'Bruker P4'
_diffrn_measurement_method '\w scans'
_diffrn_radiation_monochromator graphite
_diffrn_radiation_type MoK\a
_diffrn_radiation_wavelength 0.71073
_diffrn_reflns_av_R_equivalents 0.1271
_diffrn_reflns_av_unetI/netI 0.1018
_diffrn_reflns_Laue_measured_fraction_full 0.999
_diffrn_reflns_Laue_measured_fraction_max 0.999
_diffrn_reflns_limit_h_max 15
_diffrn_reflns_limit_h_min -15
_diffrn_reflns_limit_k_max 26
_diffrn_reflns_limit_k_min -26
_diffrn_reflns_limit_l_max 26
_diffrn_reflns_limit_l_min -26
_diffrn_reflns_number 57151
_diffrn_reflns_point_group_measured_fraction_full 0.999
_diffrn_reflns_point_group_measured_fraction_max 0.999
_diffrn_reflns_theta_full 24.150
_diffrn_reflns_theta_max 24.150
_diffrn_reflns_theta_min 1.744
_exptl_absorpt_coefficient_mu 0.098
_exptl_absorpt_correction_T_max 1
_exptl_absorpt_correction_T_min 0.8982
_exptl_absorpt_correction_type multi-scan
_exptl_crystal_colour red
_exptl_crystal_colour_primary red
_exptl_crystal_density_diffrn 0.984
_exptl_crystal_description block
_exptl_crystal_F_000 2328
_exptl_crystal_size_max 0.2
_exptl_crystal_size_mid 0.2
_exptl_crystal_size_min 0.2
_refine_diff_density_max 0.291
_refine_diff_density_min -0.312
_refine_diff_density_rms 0.060
_refine_ls_extinction_method none
_refine_ls_goodness_of_fit_ref 0.998
_refine_ls_hydrogen_treatment constr
_refine_ls_matrix_type full
_refine_ls_number_parameters 701
_refine_ls_number_reflns 11553
_refine_ls_number_restraints 0
_refine_ls_restrained_S_all 0.998
_refine_ls_R_factor_all 0.1469
_refine_ls_R_factor_gt 0.0829
_refine_ls_shift/su_max 0.000
_refine_ls_shift/su_mean 0.000
_refine_ls_structure_factor_coef Fsqd
_refine_ls_weighting_details 'w=1/[\s^2^(Fo^2^)+(0.1249P)^2^] where P=(Fo^2^+2Fc^2^)/3'
_refine_ls_weighting_scheme calc
_refine_ls_wR_factor_gt 0.2060
_refine_ls_wR_factor_ref 0.2412
_reflns_Friedel_coverage 0.000
_reflns_number_gt 6514
_reflns_number_total 11553
_reflns_threshold_expression 'I > 2\s(I)'
_cod_data_source_file ja0c00519_si_002.cif
_cod_data_source_block tm_sq
_cod_database_code 4134224
_shelx_shelxl_version_number 2014/7
_shelx_space_group_comment
;
The symmetry employed for this shelxl refinement is uniquely defined
by the following loop, which should always be used as a source of
symmetry information in preference to the above space-group names.
They are only intended as comments.
;
_shelx_estimated_absorpt_t_max 0.981
_shelx_estimated_absorpt_t_min 0.981
_olex2_refinement_description
;
1. Fixed Uiso
 At 1.2 times of:
  All C(H) groups, All C(H,H) groups
 At 1.5 times of:
  All C(H,H,H) groups
2.a Ternary CH refined with riding coordinates:
 C50(H50), C38(H38), C12(H12), C47(H47), C24(H24), C35(H35), C21(H21), C9(H9)
2.b Secondary CH2 refined with riding coordinates:
 C60(H60A,H60B), C59(H59A,H59B), C57(H57A,H57B), C56(H56A,H56B), C61(H61A,
 H61B), C58(H58A,H58B), C53(H53A,H53B), C55(H55A,H55B), C62(H62A,H62B),
 C63(H63A,H63B), C64(H64A,H64B), C54(H54A,H54B)
2.c Aromatic/amide H refined with riding coordinates:
 C28(H28), C27(H27), C2(H2), C1(H1), C5(H5), C45(H45), C43(H43), C6(H6),
 C7(H7), C31(H31), C19(H19), C44(H44), C33(H33), C17(H17), C32(H32), C18(H18)
2.d Idealised Me refined as rotating group:
 C52(H52A,H52B,H52C), C39(H39A,H39B,H39C), C51(H51A,H51B,H51C), C25(H25A,H25B,
 H25C), C14(H14A,H14B,H14C), C40(H40A,H40B,H40C), C48(H48A,H48B,H48C), C11(H11A,
 H11B,H11C), C49(H49A,H49B,H49C), C37(H37A,H37B,H37C), C26(H26A,H26B,H26C),
 C36(H36A,H36B,H36C), C13(H13A,H13B,H13C), C22(H22A,H22B,H22C), C23(H23A,H23B,
 H23C), C10(H10A,H10B,H10C)
;
_olex2_submission_special_instructions 'No special instructions were received'

loop_
_space_group_symop_operation_xyz
'x, y, z'
'-x+1/2, y+1/2, -z+1/2'
'-x, -y, -z'
'x-1/2, -y-1/2, z-1/2'

loop_
_atom_site_label
_atom_site_type_symbol
_atom_site_fract_x
_atom_site_fract_y
_atom_site_fract_z
_atom_site_U_iso_or_equiv
_atom_site_adp_type
_atom_site_occupancy
_atom_site_site_symmetry_order
_atom_site_calc_flag
_atom_site_refinement_flags_posn
_atom_site_refinement_flags_adp
_atom_site_refinement_flags_occupancy
_atom_site_disorder_assembly
_atom_site_disorder_group
Si1 Si 0.45442(9) 0.77928(5) 0.34870(5) 0.0369(3) Uani 1 1 d . . . . .
Si2 Si 0.32816(9) 0.72429(5) 0.31326(5) 0.0364(3) Uani 1 1 d . . . . .
Mg1 Mg 0.47158(11) 0.73711(6) 0.24825(6) 0.0415(4) Uani 1 1 d . . . . .
O3 O 0.4196(2) 0.78334(13) 0.17498(12) 0.0513(8) Uani 1 1 d . . . . .
O2 O 0.4925(3) 0.65716(14) 0.20989(14) 0.0616(9) Uani 1 1 d . . . . .
N0AA N 0.5636(2) 0.78159(14) 0.46840(13) 0.0353(8) Uani 1 1 d . . . . .
N4 N 0.1090(2) 0.73130(14) 0.32723(13) 0.0351(8) Uani 1 1 d . . . . .
O1 O 0.6177(2) 0.75538(16) 0.22981(13) 0.0604(9) Uani 1 1 d . . . . .
N2 N 0.4424(2) 0.85041(14) 0.46598(13) 0.0347(8) Uani 1 1 d . . . . .
N3 N 0.1741(2) 0.66652(15) 0.39365(14) 0.0385(9) Uani 1 1 d . . . . .
C15 C 0.2251(3) 0.62117(18) 0.42703(17) 0.0387(10) Uani 1 1 d . . . . .
C28 C 0.5667(3) 0.80975(18) 0.52177(17) 0.0380(10) Uani 1 1 d . . . . .
H28 H 0.6122 0.8011 0.5539 0.046 Uiso 1 1 calc R . . . .
C27 C 0.4961(3) 0.85040(18) 0.52043(17) 0.0385(10) Uani 1 1 d . . . . .
H27 H 0.4838 0.8755 0.5513 0.046 Uiso 1 1 calc R . . . .
C41 C 0.3777(3) 0.89982(17) 0.45185(16) 0.0365(10) Uani 1 1 d . . . . .
C29 C 0.6467(3) 0.7473(2) 0.45491(17) 0.0408(11) Uani 1 1 d . . . . .
C50 C 0.2474(3) 0.85470(19) 0.51091(18) 0.0415(11) Uani 1 1 d . . . . .
H50 H 0.2915 0.8199 0.5081 0.050 Uiso 1 1 calc R . . . .
C3 C 0.0829(3) 0.76163(19) 0.27395(17) 0.0388(10) Uani 1 1 d . . . . .
C2 C 0.0333(3) 0.7093(2) 0.35805(17) 0.0447(11) Uani 1 1 d . . . . .
H2 H -0.0345 0.7198 0.3521 0.054 Uiso 1 1 calc R . . . .
C4 C 0.0830(3) 0.8228(2) 0.27239(17) 0.0432(11) Uani 1 1 d . . . . .
C42 C 0.2867(3) 0.90384(18) 0.47561(17) 0.0392(10) Uani 1 1 d . . . . .
C1 C 0.0719(3) 0.6711(2) 0.39712(18) 0.0443(11) Uani 1 1 d . . . . .
H1 H 0.0356 0.6502 0.4233 0.053 Uiso 1 1 calc R . . . .
C30 C 0.6383(3) 0.6858(2) 0.44972(18) 0.0466(12) Uani 1 1 d . . . . .
C46 C 0.4128(3) 0.94581(18) 0.41919(17) 0.0404(11) Uani 1 1 d . . . . .
C20 C 0.2451(3) 0.56791(19) 0.40073(19) 0.0472(12) Uani 1 1 d . . . . .
C8 C 0.0539(3) 0.7281(2) 0.22474(17) 0.0455(11) Uani 1 1 d . . . . .
C5 C 0.0515(3) 0.8506(2) 0.22072(18) 0.0520(13) Uani 1 1 d . . . . .
H5 H 0.0512 0.8922 0.2188 0.062 Uiso 1 1 calc R . . . .
C16 C 0.2473(3) 0.6287(2) 0.48627(18) 0.0438(11) Uani 1 1 d . . . . .
C34 C 0.7364(3) 0.7761(2) 0.44735(18) 0.0450(11) Uani 1 1 d . . . . .
C45 C 0.3534(4) 0.99654(19) 0.41203(19) 0.0500(12) Uani 1 1 d . . . . .
H45 H 0.3747 1.0280 0.3896 0.060 Uiso 1 1 calc R . . . .
C38 C 0.5445(3) 0.65417(19) 0.45957(19) 0.0463(11) Uani 1 1 d . . . . .
H38 H 0.4900 0.6838 0.4568 0.056 Uiso 1 1 calc R . . . .
C12 C 0.1170(4) 0.8595(2) 0.32398(18) 0.0487(12) Uani 1 1 d . . . . .
H12 H 0.1434 0.8321 0.3550 0.058 Uiso 1 1 calc R . . . .
C47 C 0.5101(3) 0.94429(19) 0.39297(18) 0.0447(11) Uani 1 1 d . . . . .
H47 H 0.5425 0.9059 0.4034 0.054 Uiso 1 1 calc R . . . .
C43 C 0.2330(4) 0.9558(2) 0.46683(19) 0.0491(12) Uani 1 1 d . . . . .
H43 H 0.1714 0.9591 0.4827 0.059 Uiso 1 1 calc R . . . .
C52 C 0.2505(4) 0.8723(2) 0.57446(19) 0.0571(13) Uani 1 1 d . . . . .
H52A H 0.3180 0.8838 0.5884 0.086 Uiso 1 1 calc GR . . . .
H52B H 0.2299 0.8389 0.5969 0.086 Uiso 1 1 calc GR . . . .
H52C H 0.2057 0.9054 0.5786 0.086 Uiso 1 1 calc GR . . . .
C24 C 0.2279(4) 0.6862(2) 0.51599(18) 0.0488(12) Uani 1 1 d . . . . .
H24 H 0.2093 0.7164 0.4859 0.059 Uiso 1 1 calc R . . . .
C35 C 0.7460(3) 0.8420(2) 0.44806(19) 0.0499(12) Uani 1 1 d . . . . .
H35 H 0.6851 0.8585 0.4629 0.060 Uiso 1 1 calc R . . . .
B1 B 0.4835(3) 0.8067(2) 0.4302(2) 0.0330(11) Uani 1 1 d . . . . .
C39 C 0.5161(4) 0.6057(2) 0.4149(2) 0.0535(13) Uani 1 1 d . . . . .
H39A H 0.5063 0.6233 0.3766 0.080 Uiso 1 1 calc GR . . . .
H39B H 0.4548 0.5866 0.4240 0.080 Uiso 1 1 calc GR . . . .
H39C H 0.5692 0.5765 0.4158 0.080 Uiso 1 1 calc GR . . . .
C6 C 0.0211(3) 0.8187(3) 0.1728(2) 0.0587(14) Uani 1 1 d . . . . .
H6 H -0.0013 0.8382 0.1382 0.070 Uiso 1 1 calc R . . . .
C51 C 0.1418(3) 0.8360(2) 0.4893(2) 0.0561(13) Uani 1 1 d . . . . .
H51A H 0.0971 0.8695 0.4914 0.084 Uiso 1 1 calc GR . . . .
H51B H 0.1206 0.8040 0.5132 0.084 Uiso 1 1 calc GR . . . .
H51C H 0.1406 0.8227 0.4495 0.084 Uiso 1 1 calc GR . . . .
C7 C 0.0230(3) 0.7580(3) 0.17457(19) 0.0577(14) Uani 1 1 d . . . . .
H7 H 0.0029 0.7363 0.1409 0.069 Uiso 1 1 calc R . . . .
C31 C 0.7218(4) 0.6538(2) 0.4385(2) 0.0607(14) Uani 1 1 d . . . . .
H31 H 0.7176 0.6123 0.4351 0.073 Uiso 1 1 calc R . . . .
C19 C 0.2855(4) 0.5220(2) 0.4345(2) 0.0567(13) Uani 1 1 d . . . . .
H19 H 0.3003 0.4858 0.4171 0.068 Uiso 1 1 calc R . . . .
C44 C 0.2651(4) 1.0019(2) 0.4365(2) 0.0538(13) Uani 1 1 d . . . . .
H44 H 0.2276 1.0371 0.4324 0.065 Uiso 1 1 calc R . . . .
C33 C 0.8176(4) 0.7425(2) 0.4370(2) 0.0588(14) Uani 1 1 d . . . . .
H33 H 0.8790 0.7614 0.4332 0.071 Uiso 1 1 calc R . . . .
C17 C 0.2861(4) 0.5812(2) 0.5183(2) 0.0554(13) Uani 1 1 d . . . . .
H17 H 0.3003 0.5853 0.5585 0.067 Uiso 1 1 calc R . . . .
B2 B 0.2028(3) 0.7057(2) 0.34882(19) 0.0317(11) Uani 1 1 d . . . . .
C25 C 0.3202(4) 0.7079(2) 0.5524(2) 0.0619(15) Uani 1 1 d . . . . .
H25A H 0.3436 0.6772 0.5797 0.093 Uiso 1 1 calc GR . . . .
H25B H 0.3039 0.7432 0.5734 0.093 Uiso 1 1 calc GR . . . .
H25C H 0.3721 0.7171 0.5275 0.093 Uiso 1 1 calc GR . . . .
C21 C 0.2201(4) 0.5583(2) 0.3360(2) 0.0570(14) Uani 1 1 d . . . . .
H21 H 0.2207 0.5976 0.3169 0.068 Uiso 1 1 calc R . . . .
C9 C 0.0588(4) 0.6618(2) 0.2257(2) 0.0553(13) Uani 1 1 d . . . . .
H9 H 0.0762 0.6495 0.2664 0.066 Uiso 1 1 calc R . . . .
C32 C 0.8119(4) 0.6821(3) 0.4322(2) 0.0677(15) Uani 1 1 d . . . . .
H32 H 0.8684 0.6599 0.4246 0.081 Uiso 1 1 calc R . . . .
C14 C 0.2004(4) 0.9010(2) 0.3120(2) 0.0652(15) Uani 1 1 d . . . . .
H14A H 0.2535 0.8787 0.2965 0.098 Uiso 1 1 calc GR . . . .
H14B H 0.2260 0.9203 0.3477 0.098 Uiso 1 1 calc GR . . . .
H14C H 0.1753 0.9307 0.2842 0.098 Uiso 1 1 calc GR . . . .
C40 C 0.5525(4) 0.6290(2) 0.5205(2) 0.0605(14) Uani 1 1 d . . . . .
H40A H 0.6052 0.5996 0.5245 0.091 Uiso 1 1 calc GR . . . .
H40B H 0.4896 0.6106 0.5278 0.091 Uiso 1 1 calc GR . . . .
H40C H 0.5677 0.6607 0.5482 0.091 Uiso 1 1 calc GR . . . .
C48 C 0.4939(4) 0.9474(2) 0.32712(19) 0.0676(16) Uani 1 1 d . . . . .
H48A H 0.4517 0.9148 0.3128 0.101 Uiso 1 1 calc GR . . . .
H48B H 0.5578 0.9448 0.3110 0.101 Uiso 1 1 calc GR . . . .
H48C H 0.4619 0.9847 0.3157 0.101 Uiso 1 1 calc GR . . . .
C60 C 0.5509(4) 0.6426(2) 0.1624(2) 0.0682(15) Uani 1 1 d . . . . .
H60A H 0.6202 0.6340 0.1767 0.082 Uiso 1 1 calc R . . . .
H60B H 0.5502 0.6755 0.1347 0.082 Uiso 1 1 calc R . . . .
C18 C 0.3041(4) 0.5285(2) 0.4927(2) 0.0620(14) Uani 1 1 d . . . . .
H18 H 0.3296 0.4965 0.5153 0.074 Uiso 1 1 calc R . . . .
C11 C 0.1405(4) 0.6394(2) 0.1905(2) 0.0678(15) Uani 1 1 d . . . . .
H11A H 0.1219 0.6469 0.1498 0.102 Uiso 1 1 calc GR . . . .
H11B H 0.1494 0.5971 0.1968 0.102 Uiso 1 1 calc GR . . . .
H11C H 0.2024 0.6599 0.2025 0.102 Uiso 1 1 calc GR . . . .
C49 C 0.5800(4) 0.9931(2) 0.4164(2) 0.0687(16) Uani 1 1 d . . . . .
H49A H 0.5549 1.0311 0.4020 0.103 Uiso 1 1 calc GR . . . .
H49B H 0.6459 0.9864 0.4039 0.103 Uiso 1 1 calc GR . . . .
H49C H 0.5839 0.9930 0.4583 0.103 Uiso 1 1 calc GR . . . .
C59 C 0.5022(4) 0.5888(3) 0.1344(2) 0.0766(17) Uani 1 1 d . . . . .
H59A H 0.5495 0.5557 0.1347 0.092 Uiso 1 1 calc R . . . .
H59B H 0.4767 0.5972 0.0943 0.092 Uiso 1 1 calc R . . . .
C57 C 0.4425(5) 0.6041(2) 0.2248(3) 0.0764(17) Uani 1 1 d . . . . .
H57A H 0.3820 0.6134 0.2435 0.092 Uiso 1 1 calc R . . . .
H57B H 0.4863 0.5794 0.2510 0.092 Uiso 1 1 calc R . . . .
C56 C 0.6461(4) 0.8165(3) 0.2217(2) 0.0797(19) Uani 1 1 d . . . . .
H56A H 0.6217 0.8416 0.2518 0.096 Uiso 1 1 calc R . . . .
H56B H 0.6177 0.8309 0.1839 0.096 Uiso 1 1 calc R . . . .
C37 C 0.8348(4) 0.8632(3) 0.4876(3) 0.0793(18) Uani 1 1 d . . . . .
H37A H 0.8311 0.8470 0.5260 0.119 Uiso 1 1 calc GR . . . .
H37B H 0.8343 0.9061 0.4894 0.119 Uiso 1 1 calc GR . . . .
H37C H 0.8960 0.8499 0.4725 0.119 Uiso 1 1 calc GR . . . .
C26 C 0.1415(4) 0.6797(3) 0.5536(2) 0.0718(16) Uani 1 1 d . . . . .
H26A H 0.0815 0.6688 0.5296 0.108 Uiso 1 1 calc GR . . . .
H26B H 0.1307 0.7171 0.5728 0.108 Uiso 1 1 calc GR . . . .
H26C H 0.1572 0.6492 0.5824 0.108 Uiso 1 1 calc GR . . . .
C36 C 0.7511(4) 0.8658(3) 0.3865(2) 0.0729(16) Uani 1 1 d . . . . .
H36A H 0.8074 0.8479 0.3697 0.109 Uiso 1 1 calc GR . . . .
H36B H 0.7594 0.9085 0.3877 0.109 Uiso 1 1 calc GR . . . .
H36C H 0.6899 0.8559 0.3631 0.109 Uiso 1 1 calc GR . . . .
C13 C 0.0310(4) 0.8932(3) 0.3464(2) 0.0826(19) Uani 1 1 d . . . . .
H13A H 0.0032 0.9206 0.3170 0.124 Uiso 1 1 calc GR . . . .
H13B H 0.0550 0.9152 0.3809 0.124 Uiso 1 1 calc GR . . . .
H13C H -0.0201 0.8655 0.3558 0.124 Uiso 1 1 calc GR . . . .
C22 C 0.1150(5) 0.5328(3) 0.3245(2) 0.087(2) Uani 1 1 d . . . . .
H22A H 0.1115 0.4951 0.3443 0.131 Uiso 1 1 calc GR . . . .
H22B H 0.0997 0.5269 0.2832 0.131 Uiso 1 1 calc GR . . . .
H22C H 0.0672 0.5601 0.3386 0.131 Uiso 1 1 calc GR . . . .
C23 C 0.2961(5) 0.5191(2) 0.3093(2) 0.0831(19) Uani 1 1 d . . . . .
H23A H 0.3621 0.5363 0.3167 0.125 Uiso 1 1 calc GR . . . .
H23B H 0.2788 0.5163 0.2678 0.125 Uiso 1 1 calc GR . . . .
H23C H 0.2955 0.4799 0.3263 0.125 Uiso 1 1 calc GR . . . .
C61 C 0.3665(5) 0.7566(3) 0.1271(3) 0.096(2) Uani 1 1 d . . . . .
H61A H 0.3390 0.7186 0.1386 0.115 Uiso 1 1 calc R . . . .
H61B H 0.4113 0.7490 0.0970 0.115 Uiso 1 1 calc R . . . .
C10 C -0.0415(5) 0.6335(3) 0.2055(3) 0.095(2) Uani 1 1 d . . . . .
H10A H -0.0922 0.6479 0.2291 0.142 Uiso 1 1 calc GR . . . .
H10B H -0.0362 0.5907 0.2092 0.142 Uiso 1 1 calc GR . . . .
H10C H -0.0597 0.6438 0.1653 0.142 Uiso 1 1 calc GR . . . .
C58 C 0.4182(6) 0.5747(3) 0.1706(3) 0.114(3) Uani 1 1 d . . . . .
H58A H 0.3546 0.5893 0.1519 0.137 Uiso 1 1 calc R . . . .
H58B H 0.4129 0.5318 0.1763 0.137 Uiso 1 1 calc R . . . .
C53 C 0.6978(4) 0.7292(3) 0.2673(3) 0.098(2) Uani 1 1 d . . . . .
H53A H 0.7049 0.6869 0.2591 0.118 Uiso 1 1 calc R . . . .
H53B H 0.6868 0.7344 0.3081 0.118 Uiso 1 1 calc R . . . .
C55 C 0.7566(5) 0.8182(4) 0.2251(3) 0.119(3) Uani 1 1 d . . . . .
H55A H 0.7797 0.8211 0.1864 0.143 Uiso 1 1 calc R . . . .
H55B H 0.7825 0.8521 0.2483 0.143 Uiso 1 1 calc R . . . .
C62 C 0.2866(5) 0.7954(3) 0.1050(3) 0.105(3) Uani 1 1 d . . . . .
H62A H 0.2891 0.8021 0.0635 0.126 Uiso 1 1 calc R . . . .
H62B H 0.2217 0.7782 0.1114 0.126 Uiso 1 1 calc R . . . .
C63 C 0.3014(6) 0.8492(3) 0.1358(3) 0.114(3) Uani 1 1 d . . . . .
H63A H 0.3211 0.8805 0.1099 0.136 Uiso 1 1 calc R . . . .
H63B H 0.2393 0.8613 0.1514 0.136 Uiso 1 1 calc R . . . .
C64 C 0.3767(7) 0.8407(3) 0.1812(3) 0.130(4) Uani 1 1 d . . . . .
H64A H 0.3484 0.8435 0.2186 0.156 Uiso 1 1 calc R . . . .
H64B H 0.4281 0.8713 0.1799 0.156 Uiso 1 1 calc R . . . .
C54 C 0.7881(5) 0.7636(4) 0.2521(5) 0.132(3) Uani 1 1 d . . . . .
H54A H 0.8321 0.7717 0.2873 0.158 Uiso 1 1 calc R . . . .
H54B H 0.8255 0.7403 0.2258 0.158 Uiso 1 1 calc R . . . .

loop_
_atom_site_aniso_label
_atom_site_aniso_U_11
_atom_site_aniso_U_22
_atom_site_aniso_U_33
_atom_site_aniso_U_23
_atom_site_aniso_U_13
_atom_site_aniso_U_12
Si1 0.0345(7) 0.0435(7) 0.0328(7) -0.0049(5) 0.0035(5) -0.0054(5)
Si2 0.0333(6) 0.0417(7) 0.0341(7) -0.0025(5) 0.0032(5) -0.0050(5)
Mg1 0.0404(9) 0.0499(9) 0.0352(8) 0.0004(7) 0.0081(6) 0.0014(7)
O3 0.060(2) 0.054(2) 0.0386(17) 0.0019(15) -0.0039(15) -0.0038(16)
O2 0.070(2) 0.053(2) 0.067(2) -0.0049(17) 0.0356(19) 0.0036(18)
N0AA 0.0316(19) 0.044(2) 0.0307(18) -0.0078(15) 0.0042(15) 0.0012(16)
N4 0.0324(19) 0.043(2) 0.0293(19) -0.0020(15) -0.0005(15) -0.0056(16)
O1 0.045(2) 0.092(3) 0.0455(19) -0.0038(18) 0.0125(16) 0.0005(19)
N2 0.036(2) 0.0341(19) 0.0332(19) -0.0012(15) 0.0015(16) -0.0001(16)
N3 0.034(2) 0.047(2) 0.035(2) 0.0024(16) 0.0018(16) -0.0009(17)
C15 0.039(3) 0.039(2) 0.039(3) 0.009(2) 0.005(2) -0.010(2)
C28 0.035(2) 0.047(3) 0.031(2) 0.000(2) -0.0008(19) 0.006(2)
C27 0.042(3) 0.043(3) 0.029(2) -0.0052(19) 0.0015(19) -0.001(2)
C41 0.044(3) 0.033(2) 0.032(2) -0.0018(18) -0.001(2) 0.0008(19)
C29 0.034(2) 0.051(3) 0.038(2) -0.008(2) 0.004(2) 0.005(2)
C50 0.036(2) 0.045(3) 0.045(3) 0.001(2) 0.006(2) 0.005(2)
C3 0.031(2) 0.055(3) 0.030(2) 0.000(2) 0.0007(19) -0.005(2)
C2 0.032(2) 0.065(3) 0.036(2) 0.000(2) 0.002(2) 0.000(2)
C4 0.038(3) 0.053(3) 0.037(3) 0.004(2) -0.001(2) -0.003(2)
C42 0.042(3) 0.039(3) 0.035(2) 0.0035(19) -0.001(2) 0.005(2)
C1 0.033(2) 0.057(3) 0.044(3) 0.007(2) 0.007(2) -0.008(2)
C30 0.034(3) 0.060(3) 0.046(3) -0.005(2) 0.004(2) 0.009(2)
C46 0.048(3) 0.039(3) 0.034(2) -0.0058(19) 0.000(2) -0.009(2)
C20 0.053(3) 0.038(3) 0.050(3) 0.000(2) 0.004(2) -0.014(2)
C8 0.038(3) 0.065(3) 0.032(2) -0.004(2) -0.002(2) -0.008(2)
C5 0.053(3) 0.065(3) 0.036(3) 0.011(2) -0.006(2) -0.003(2)
C16 0.041(3) 0.054(3) 0.035(2) 0.008(2) 0.003(2) 0.004(2)
C34 0.033(2) 0.064(3) 0.039(3) -0.010(2) 0.005(2) 0.005(2)
C45 0.070(4) 0.031(3) 0.046(3) 0.002(2) -0.007(3) -0.007(2)
C38 0.040(3) 0.044(3) 0.055(3) -0.006(2) 0.004(2) 0.006(2)
C12 0.053(3) 0.051(3) 0.040(3) -0.001(2) -0.008(2) -0.003(2)
C47 0.057(3) 0.037(3) 0.041(3) -0.0022(19) 0.006(2) -0.008(2)
C43 0.051(3) 0.048(3) 0.048(3) 0.001(2) 0.002(2) 0.007(2)
C52 0.053(3) 0.065(3) 0.054(3) 0.001(3) 0.010(2) -0.008(3)
C24 0.062(3) 0.051(3) 0.033(2) 0.006(2) 0.002(2) 0.012(2)
C35 0.039(3) 0.059(3) 0.053(3) -0.009(2) 0.013(2) -0.004(2)
B1 0.028(3) 0.034(3) 0.038(3) 0.003(2) 0.009(2) -0.006(2)
C39 0.051(3) 0.045(3) 0.064(3) -0.006(2) -0.002(2) 0.006(2)
C6 0.046(3) 0.089(4) 0.039(3) 0.015(3) -0.004(2) 0.005(3)
C51 0.044(3) 0.060(3) 0.065(3) 0.009(3) 0.006(2) -0.002(2)
C7 0.046(3) 0.098(4) 0.028(3) -0.008(3) -0.001(2) 0.005(3)
C31 0.048(3) 0.059(3) 0.077(4) -0.015(3) 0.012(3) 0.010(3)
C19 0.071(4) 0.039(3) 0.061(3) 0.005(2) 0.009(3) -0.004(2)
C44 0.066(4) 0.033(3) 0.061(3) 0.000(2) -0.002(3) 0.014(2)
C33 0.035(3) 0.078(4) 0.065(3) -0.007(3) 0.012(2) -0.002(3)
C17 0.066(3) 0.053(3) 0.047(3) 0.013(2) 0.001(2) 0.003(3)
B2 0.031(3) 0.033(3) 0.031(3) -0.004(2) 0.000(2) -0.009(2)
C25 0.079(4) 0.058(3) 0.046(3) -0.007(2) -0.006(3) 0.013(3)
C21 0.079(4) 0.041(3) 0.053(3) -0.001(2) 0.011(3) -0.010(3)
C9 0.053(3) 0.064(3) 0.047(3) -0.014(2) -0.002(2) -0.003(3)
C32 0.042(3) 0.076(4) 0.086(4) -0.009(3) 0.014(3) 0.014(3)
C14 0.061(4) 0.057(3) 0.076(4) -0.005(3) -0.002(3) -0.014(3)
C40 0.054(3) 0.067(3) 0.061(3) -0.009(3) 0.006(3) 0.003(3)
C48 0.100(5) 0.062(3) 0.042(3) 0.004(2) 0.014(3) -0.006(3)
C60 0.073(4) 0.071(4) 0.065(3) -0.007(3) 0.030(3) 0.006(3)
C18 0.074(4) 0.044(3) 0.067(4) 0.018(3) 0.005(3) 0.000(3)
C11 0.069(4) 0.077(4) 0.057(3) -0.017(3) 0.003(3) 0.005(3)
C49 0.075(4) 0.067(4) 0.064(3) -0.010(3) 0.006(3) -0.030(3)
C59 0.080(4) 0.086(4) 0.064(4) -0.025(3) 0.006(3) -0.004(3)
C57 0.093(5) 0.043(3) 0.100(5) -0.009(3) 0.048(4) -0.007(3)
C56 0.071(4) 0.110(5) 0.060(4) 0.008(3) 0.015(3) -0.041(4)
C37 0.050(3) 0.083(4) 0.102(4) -0.032(4) -0.009(3) -0.005(3)
C26 0.082(4) 0.087(4) 0.049(3) 0.005(3) 0.021(3) 0.022(3)
C36 0.066(4) 0.093(4) 0.061(3) -0.002(3) 0.016(3) -0.010(3)
C13 0.062(4) 0.112(5) 0.072(4) -0.028(4) 0.000(3) 0.002(4)
C22 0.099(5) 0.087(5) 0.073(4) -0.015(3) -0.015(4) -0.033(4)
C23 0.136(6) 0.047(3) 0.072(4) -0.007(3) 0.038(4) -0.007(3)
C61 0.121(6) 0.089(5) 0.067(4) -0.016(3) -0.042(4) 0.025(4)
C10 0.073(4) 0.081(5) 0.127(6) -0.030(4) -0.011(4) -0.011(3)
C58 0.128(7) 0.119(6) 0.101(5) -0.046(5) 0.043(5) -0.057(5)
C53 0.057(4) 0.143(7) 0.093(5) -0.015(4) 0.001(4) 0.034(4)
C55 0.084(6) 0.189(9) 0.086(5) 0.004(5) 0.015(4) -0.050(6)
C62 0.099(6) 0.095(5) 0.111(5) -0.016(4) -0.049(5) 0.018(4)
C63 0.104(6) 0.094(5) 0.133(6) -0.024(5) -0.042(5) 0.030(4)
C64 0.248(10) 0.059(4) 0.072(4) -0.014(3) -0.053(6) 0.056(5)
C54 0.057(5) 0.111(7) 0.229(11) -0.052(7) 0.017(6) 0.002(4)

loop_
_atom_type_symbol
_atom_type_description
_atom_type_scat_dispersion_real
_atom_type_scat_dispersion_imag
_atom_type_scat_source
C C 0.0033 0.0016 'International Tables Vol C Tables 4.2.6.8 and 6.1.1.4'
H H 0.0000 0.0000 'International Tables Vol C Tables 4.2.6.8 and 6.1.1.4'
B B 0.0013 0.0007 'International Tables Vol C Tables 4.2.6.8 and 6.1.1.4'
Mg Mg 0.0486 0.0363 'International Tables Vol C Tables 4.2.6.8 and 6.1.1.4'
N N 0.0061 0.0033 'International Tables Vol C Tables 4.2.6.8 and 6.1.1.4'
O O 0.0106 0.0060 'International Tables Vol C Tables 4.2.6.8 and 6.1.1.4'
Si Si 0.0817 0.0704 'International Tables Vol C Tables 4.2.6.8 and 6.1.1.4'

loop_
_geom_angle_atom_site_label_1
_geom_angle_atom_site_label_2
_geom_angle_atom_site_label_3
_geom_angle
_geom_angle_site_symmetry_1
_geom_angle_site_symmetry_3
_geom_angle_publ_flag
Si2 Si1 Mg1 65.14(6) . . ?
B1 Si1 Si2 127.34(14) . . ?
B1 Si1 Mg1 163.19(15) . . ?
Si1 Si2 Mg1 63.97(5) . . ?
B2 Si2 Si1 128.20(14) . . ?
B2 Si2 Mg1 167.74(14) . . ?
Si1 Mg1 Si2 50.90(5) . . ?
O3 Mg1 Si1 120.90(11) . . ?
O3 Mg1 Si2 108.95(11) . . ?
O3 Mg1 O1 89.17(14) . . ?
O2 Mg1 Si1 139.14(12) . . ?
O2 Mg1 Si2 107.30(11) . . ?
O2 Mg1 O3 97.86(14) . . ?
O2 Mg1 O1 85.11(15) . . ?
O1 Mg1 Si1 106.26(11) . . ?
O1 Mg1 Si2 155.81(11) . . ?
C61 O3 Mg1 123.1(3) . . ?
C61 O3 C64 106.8(4) . . ?
C64 O3 Mg1 118.9(3) . . ?
C60 O2 Mg1 129.7(3) . . ?
C57 O2 Mg1 123.1(3) . . ?
C57 O2 C60 107.1(4) . . ?
C28 N0AA C29 119.1(3) . . ?
C28 N0AA B1 109.1(3) . . ?
C29 N0AA B1 129.5(3) . . ?
C3 N4 B2 129.3(3) . . ?
C2 N4 C3 118.9(3) . . ?
C2 N4 B2 109.8(3) . . ?
C56 O1 Mg1 118.6(3) . . ?
C53 O1 Mg1 117.3(4) . . ?
C53 O1 C56 106.0(4) . . ?
C27 N2 C41 117.3(3) . . ?
C27 N2 B1 109.2(3) . . ?
B1 N2 C41 131.4(3) . . ?
C15 N3 B2 133.3(4) . . ?
C1 N3 C15 116.9(3) . . ?
C1 N3 B2 109.2(3) . . ?
C20 C15 N3 119.2(4) . . ?
C20 C15 C16 120.6(4) . . ?
C16 C15 N3 120.0(4) . . ?
N0AA C28 H28 125.2 . . ?
C27 C28 N0AA 109.5(4) . . ?
C27 C28 H28 125.2 . . ?
N2 C27 H27 125.3 . . ?
C28 C27 N2 109.4(4) . . ?
C28 C27 H27 125.3 . . ?
C42 C41 N2 119.9(4) . . ?
C42 C41 C46 121.4(4) . . ?
C46 C41 N2 118.4(4) . . ?
C30 C29 N0AA 120.2(4) . . ?
C30 C29 C34 121.0(4) . . ?
C34 C29 N0AA 118.8(4) . . ?
C42 C50 H50 107.8 . . ?
C42 C50 C52 110.9(4) . . ?
C42 C50 C51 112.9(4) . . ?
C52 C50 H50 107.8 . . ?
C51 C50 H50 107.8 . . ?
C51 C50 C52 109.4(4) . . ?
C4 C3 N4 120.0(3) . . ?
C4 C3 C8 121.4(4) . . ?
C8 C3 N4 118.5(4) . . ?
N4 C2 H2 125.5 . . ?
C1 C2 N4 109.0(4) . . ?
C1 C2 H2 125.5 . . ?
C3 C4 C5 118.3(4) . . ?
C3 C4 C12 122.4(4) . . ?
C5 C4 C12 119.3(4) . . ?
C41 C42 C50 122.3(4) . . ?
C43 C42 C41 117.6(4) . . ?
C43 C42 C50 120.0(4) . . ?
N3 C1 H1 125.1 . . ?
C2 C1 N3 109.7(4) . . ?
C2 C1 H1 125.1 . . ?
C29 C30 C38 121.8(4) . . ?
C31 C30 C29 118.4(4) . . ?
C31 C30 C38 119.7(4) . . ?
C41 C46 C45 117.2(4) . . ?
C41 C46 C47 123.9(4) . . ?
C45 C46 C47 118.9(4) . . ?
C15 C20 C21 121.5(4) . . ?
C19 C20 C15 118.8(4) . . ?
C19 C20 C21 119.6(4) . . ?
C3 C8 C9 121.4(4) . . ?
C7 C8 C3 117.8(4) . . ?
C7 C8 C9 120.8(4) . . ?
C4 C5 H5 119.5 . . ?
C6 C5 C4 121.0(5) . . ?
C6 C5 H5 119.5 . . ?
C15 C16 C24 121.9(4) . . ?
C17 C16 C15 118.3(4) . . ?
C17 C16 C24 119.8(4) . . ?
C29 C34 C35 122.5(4) . . ?
C33 C34 C29 118.6(4) . . ?
C33 C34 C35 118.9(4) . . ?
C46 C45 H45 118.9 . . ?
C44 C45 C46 122.1(4) . . ?
C44 C45 H45 118.9 . . ?
C30 C38 H38 107.5 . . ?
C30 C38 C39 113.6(4) . . ?
C30 C38 C40 109.6(4) . . ?
C39 C38 H38 107.5 . . ?
C40 C38 H38 107.5 . . ?
C40 C38 C39 110.8(4) . . ?
C4 C12 H12 107.3 . . ?
C4 C12 C14 112.0(4) . . ?
C4 C12 C13 111.6(4) . . ?
C14 C12 H12 107.3 . . ?
C14 C12 C13 110.9(4) . . ?
C13 C12 H12 107.3 . . ?
C46 C47 H47 107.7 . . ?
C46 C47 C48 111.0(4) . . ?
C46 C47 C49 112.0(4) . . ?
C48 C47 H47 107.7 . . ?
C49 C47 H47 107.7 . . ?
C49 C47 C48 110.6(4) . . ?
C42 C43 H43 118.6 . . ?
C44 C43 C42 122.9(5) . . ?
C44 C43 H43 118.6 . . ?
C50 C52 H52A 109.5 . . ?
C50 C52 H52B 109.5 . . ?
C50 C52 H52C 109.5 . . ?
H52A C52 H52B 109.5 . . ?
H52A C52 H52C 109.5 . . ?
H52B C52 H52C 109.5 . . ?
C16 C24 H24 108.2 . . ?
C16 C24 C25 111.5(4) . . ?
C16 C24 C26 110.7(4) . . ?
C25 C24 H24 108.2 . . ?
C25 C24 C26 109.9(4) . . ?
C26 C24 H24 108.2 . . ?
C34 C35 H35 107.7 . . ?
C34 C35 C37 112.5(4) . . ?
C34 C35 C36 110.4(4) . . ?
C37 C35 H35 107.7 . . ?
C37 C35 C36 110.7(4) . . ?
C36 C35 H35 107.7 . . ?
N0AA B1 Si1 121.9(3) . . ?
N2 B1 Si1 135.3(3) . . ?
N2 B1 N0AA 102.7(3) . . ?
C38 C39 H39A 109.5 . . ?
C38 C39 H39B 109.5 . . ?
C38 C39 H39C 109.5 . . ?
H39A C39 H39B 109.5 . . ?
H39A C39 H39C 109.5 . . ?
H39B C39 H39C 109.5 . . ?
C5 C6 H6 119.9 . . ?
C5 C6 C7 120.1(4) . . ?
C7 C6 H6 119.9 . . ?
C50 C51 H51A 109.5 . . ?
C50 C51 H51B 109.5 . . ?
C50 C51 H51C 109.5 . . ?
H51A C51 H51B 109.5 . . ?
H51A C51 H51C 109.5 . . ?
H51B C51 H51C 109.5 . . ?
C8 C7 H7 119.4 . . ?
C6 C7 C8 121.2(4) . . ?
C6 C7 H7 119.4 . . ?
C30 C31 H31 119.6 . . ?
C30 C31 C32 120.8(5) . . ?
C32 C31 H31 119.6 . . ?
C20 C19 H19 119.6 . . ?
C18 C19 C20 120.7(5) . . ?
C18 C19 H19 119.6 . . ?
C45 C44 H44 120.6 . . ?
C43 C44 C45 118.7(4) . . ?
C43 C44 H44 120.6 . . ?
C34 C33 H33 119.2 . . ?
C32 C33 C34 121.7(5) . . ?
C32 C33 H33 119.2 . . ?
C16 C17 H17 119.4 . . ?
C18 C17 C16 121.1(5) . . ?
C18 C17 H17 119.4 . . ?
N4 B2 Si2 121.4(3) . . ?
N4 B2 N3 102.3(3) . . ?
N3 B2 Si2 136.2(3) . . ?
C24 C25 H25A 109.5 . . ?
C24 C25 H25B 109.5 . . ?
C24 C25 H25C 109.5 . . ?
H25A C25 H25B 109.5 . . ?
H25A C25 H25C 109.5 . . ?
H25B C25 H25C 109.5 . . ?
C20 C21 H21 107.7 . . ?
C20 C21 C22 110.0(4) . . ?
C20 C21 C23 112.8(4) . . ?
C22 C21 H21 107.7 . . ?
C23 C21 H21 107.7 . . ?
C23 C21 C22 110.7(4) . . ?
C8 C9 H9 107.5 . . ?
C8 C9 C11 111.0(4) . . ?
C8 C9 C10 112.1(4) . . ?
C11 C9 H9 107.5 . . ?
C11 C9 C10 111.0(4) . . ?
C10 C9 H9 107.5 . . ?
C31 C32 H32 120.3 . . ?
C33 C32 C31 119.5(5) . . ?
C33 C32 H32 120.3 . . ?
C12 C14 H14A 109.5 . . ?
C12 C14 H14B 109.5 . . ?
C12 C14 H14C 109.5 . . ?
H14A C14 H14B 109.5 . . ?
H14A C14 H14C 109.5 . . ?
H14B C14 H14C 109.5 . . ?
C38 C40 H40A 109.5 . . ?
C38 C40 H40B 109.5 . . ?
C38 C40 H40C 109.5 . . ?
H40A C40 H40B 109.5 . . ?
H40A C40 H40C 109.5 . . ?
H40B C40 H40C 109.5 . . ?
C47 C48 H48A 109.5 . . ?
C47 C48 H48B 109.5 . . ?
C47 C48 H48C 109.5 . . ?
H48A C48 H48B 109.5 . . ?
H48A C48 H48C 109.5 . . ?
H48B C48 H48C 109.5 . . ?
O2 C60 H60A 110.6 . . ?
O2 C60 H60B 110.6 . . ?
O2 C60 C59 105.5(4) . . ?
H60A C60 H60B 108.8 . . ?
C59 C60 H60A 110.6 . . ?
C59 C60 H60B 110.6 . . ?
C19 C18 C17 120.3(5) . . ?
C19 C18 H18 119.8 . . ?
C17 C18 H18 119.8 . . ?
C9 C11 H11A 109.5 . . ?
C9 C11 H11B 109.5 . . ?
C9 C11 H11C 109.5 . . ?
H11A C11 H11B 109.5 . . ?
H11A C11 H11C 109.5 . . ?
H11B C11 H11C 109.5 . . ?
C47 C49 H49A 109.5 . . ?
C47 C49 H49B 109.5 . . ?
C47 C49 H49C 109.5 . . ?
H49A C49 H49B 109.5 . . ?
H49A C49 H49C 109.5 . . ?
H49B C49 H49C 109.5 . . ?
C60 C59 H59A 110.8 . . ?
C60 C59 H59B 110.8 . . ?
C60 C59 C58 104.5(5) . . ?
H59A C59 H59B 108.9 . . ?
C58 C59 H59A 110.8 . . ?
C58 C59 H59B 110.8 . . ?
O2 C57 H57A 110.9 . . ?
O2 C57 H57B 110.9 . . ?
O2 C57 C58 104.5(5) . . ?
H57A C57 H57B 108.9 . . ?
C58 C57 H57A 110.9 . . ?
C58 C57 H57B 110.9 . . ?
O1 C56 H56A 110.3 . . ?
O1 C56 H56B 110.3 . . ?
O1 C56 C55 107.0(6) . . ?
H56A C56 H56B 108.6 . . ?
C55 C56 H56A 110.3 . . ?
C55 C56 H56B 110.3 . . ?
C35 C37 H37A 109.5 . . ?
C35 C37 H37B 109.5 . . ?
C35 C37 H37C 109.5 . . ?
H37A C37 H37B 109.5 . . ?
H37A C37 H37C 109.5 . . ?
H37B C37 H37C 109.5 . . ?
C24 C26 H26A 109.5 . . ?
C24 C26 H26B 109.5 . . ?
C24 C26 H26C 109.5 . . ?
H26A C26 H26B 109.5 . . ?
H26A C26 H26C 109.5 . . ?
H26B C26 H26C 109.5 . . ?
C35 C36 H36A 109.5 . . ?
C35 C36 H36B 109.5 . . ?
C35 C36 H36C 109.5 . . ?
H36A C36 H36B 109.5 . . ?
H36A C36 H36C 109.5 . . ?
H36B C36 H36C 109.5 . . ?
C12 C13 H13A 109.5 . . ?
C12 C13 H13B 109.5 . . ?
C12 C13 H13C 109.5 . . ?
H13A C13 H13B 109.5 . . ?
H13A C13 H13C 109.5 . . ?
H13B C13 H13C 109.5 . . ?
C21 C22 H22A 109.5 . . ?
C21 C22 H22B 109.5 . . ?
C21 C22 H22C 109.5 . . ?
H22A C22 H22B 109.5 . . ?
H22A C22 H22C 109.5 . . ?
H22B C22 H22C 109.5 . . ?
C21 C23 H23A 109.5 . . ?
C21 C23 H23B 109.5 . . ?
C21 C23 H23C 109.5 . . ?
H23A C23 H23B 109.5 . . ?
H23A C23 H23C 109.5 . . ?
H23B C23 H23C 109.5 . . ?
O3 C61 H61A 109.8 . . ?
O3 C61 H61B 109.8 . . ?
O3 C61 C62 109.2(5) . . ?
H61A C61 H61B 108.3 . . ?
C62 C61 H61A 109.8 . . ?
C62 C61 H61B 109.8 . . ?
C9 C10 H10A 109.5 . . ?
C9 C10 H10B 109.5 . . ?
C9 C10 H10C 109.5 . . ?
H10A C10 H10B 109.5 . . ?
H10A C10 H10C 109.5 . . ?
H10B C10 H10C 109.5 . . ?
C59 C58 H58A 110.6 . . ?
C59 C58 H58B 110.6 . . ?
C57 C58 C59 105.6(5) . . ?
C57 C58 H58A 110.6 . . ?
C57 C58 H58B 110.6 . . ?
H58A C58 H58B 108.7 . . ?
O1 C53 H53A 111.2 . . ?
O1 C53 H53B 111.2 . . ?
O1 C53 C54 102.8(6) . . ?
H53A C53 H53B 109.1 . . ?
C54 C53 H53A 111.2 . . ?
C54 C53 H53B 111.2 . . ?
C56 C55 H55A 110.8 . . ?
C56 C55 H55B 110.8 . . ?
H55A C55 H55B 108.8 . . ?
C54 C55 C56 105.0(6) . . ?
C54 C55 H55A 110.8 . . ?
C54 C55 H55B 110.8 . . ?
C61 C62 H62A 110.5 . . ?
C61 C62 H62B 110.5 . . ?
H62A C62 H62B 108.7 . . ?
C63 C62 C61 106.0(5) . . ?
C63 C62 H62A 110.5 . . ?
C63 C62 H62B 110.5 . . ?
C62 C63 H63A 110.0 . . ?
C62 C63 H63B 110.0 . . ?
H63A C63 H63B 108.3 . . ?
C64 C63 C62 108.7(6) . . ?
C64 C63 H63A 110.0 . . ?
C64 C63 H63B 110.0 . . ?
O3 C64 H64A 110.0 . . ?
O3 C64 H64B 110.0 . . ?
C63 C64 O3 108.5(5) . . ?
C63 C64 H64A 110.0 . . ?
C63 C64 H64B 110.0 . . ?
H64A C64 H64B 108.4 . . ?
C53 C54 H54A 109.8 . . ?
C53 C54 H54B 109.8 . . ?
C55 C54 C53 109.4(6) . . ?
C55 C54 H54A 109.8 . . ?
C55 C54 H54B 109.8 . . ?
H54A C54 H54B 108.2 . . ?

loop_
_geom_bond_atom_site_label_1
_geom_bond_atom_site_label_2
_geom_bond_distance
_geom_bond_site_symmetry_2
_geom_bond_publ_flag
Si1 Si2 2.2236(17) . ?
Si1 Mg1 2.5747(18) . ?
Si1 B1 2.016(5) . ?
Si2 Mg1 2.600(2) . ?
Si2 B2 2.010(5) . ?
Mg1 O3 2.083(3) . ?
Mg1 O2 2.063(3) . ?
Mg1 O1 2.114(4) . ?
O3 C61 1.415(6) . ?
O3 C64 1.444(6) . ?
O2 C60 1.466(6) . ?
O2 C57 1.446(6) . ?
N0AA C28 1.404(5) . ?
N0AA C29 1.433(5) . ?
N0AA B1 1.461(6) . ?
N4 C3 1.443(5) . ?
N4 C2 1.404(5) . ?
N4 B2 1.451(6) . ?
O1 C56 1.463(6) . ?
O1 C53 1.461(6) . ?
N2 C27 1.411(5) . ?
N2 C41 1.448(5) . ?
N2 B1 1.446(6) . ?
N3 C15 1.436(5) . ?
N3 C1 1.404(5) . ?
N3 B2 1.459(6) . ?
C15 C20 1.399(6) . ?
C15 C16 1.405(6) . ?
C28 H28 0.9500 . ?
C28 C27 1.332(5) . ?
C27 H27 0.9500 . ?
C41 C42 1.406(6) . ?
C41 C46 1.407(6) . ?
C29 C30 1.409(6) . ?
C29 C34 1.410(6) . ?
C50 H50 1.0000 . ?
C50 C42 1.519(6) . ?
C50 C52 1.540(6) . ?
C50 C51 1.537(6) . ?
C3 C4 1.394(6) . ?
C3 C8 1.410(6) . ?
C2 H2 0.9500 . ?
C2 C1 1.335(6) . ?
C4 C5 1.399(6) . ?
C4 C12 1.509(6) . ?
C42 C43 1.396(6) . ?
C1 H1 0.9500 . ?
C30 C38 1.502(6) . ?
C30 C31 1.394(6) . ?
C46 C45 1.411(6) . ?
C46 C47 1.510(6) . ?
C20 C19 1.394(6) . ?
C20 C21 1.540(6) . ?
C8 C7 1.390(6) . ?
C8 C9 1.511(6) . ?
C5 H5 0.9500 . ?
C5 C6 1.371(6) . ?
C16 C24 1.519(6) . ?
C16 C17 1.393(6) . ?
C34 C35 1.510(6) . ?
C34 C33 1.384(6) . ?
C45 H45 0.9500 . ?
C45 C44 1.383(7) . ?
C38 H38 1.0000 . ?
C38 C39 1.547(6) . ?
C38 C40 1.534(6) . ?
C12 H12 1.0000 . ?
C12 C14 1.521(6) . ?
C12 C13 1.531(7) . ?
C47 H47 1.0000 . ?
C47 C48 1.541(6) . ?
C47 C49 1.532(6) . ?
C43 H43 0.9500 . ?
C43 C44 1.363(6) . ?
C52 H52A 0.9800 . ?
C52 H52B 0.9800 . ?
C52 H52C 0.9800 . ?
C24 H24 1.0000 . ?
C24 C25 1.533(6) . ?
C24 C26 1.541(7) . ?
C35 H35 1.0000 . ?
C35 C37 1.531(6) . ?
C35 C36 1.550(7) . ?
C39 H39A 0.9800 . ?
C39 H39B 0.9800 . ?
C39 H39C 0.9800 . ?
C6 H6 0.9500 . ?
C6 C7 1.384(7) . ?
C51 H51A 0.9800 . ?
C51 H51B 0.9800 . ?
C51 H51C 0.9800 . ?
C7 H7 0.9500 . ?
C31 H31 0.9500 . ?
C31 C32 1.405(7) . ?
C19 H19 0.9500 . ?
C19 C18 1.372(7) . ?
C44 H44 0.9500 . ?
C33 H33 0.9500 . ?
C33 C32 1.382(7) . ?
C17 H17 0.9500 . ?
C17 C18 1.374(7) . ?
C25 H25A 0.9800 . ?
C25 H25B 0.9800 . ?
C25 H25C 0.9800 . ?
C21 H21 1.0000 . ?
C21 C22 1.543(7) . ?
C21 C23 1.541(7) . ?
C9 H9 1.0000 . ?
C9 C11 1.531(7) . ?
C9 C10 1.544(7) . ?
C32 H32 0.9500 . ?
C14 H14A 0.9800 . ?
C14 H14B 0.9800 . ?
C14 H14C 0.9800 . ?
C40 H40A 0.9800 . ?
C40 H40B 0.9800 . ?
C40 H40C 0.9800 . ?
C48 H48A 0.9800 . ?
C48 H48B 0.9800 . ?
C48 H48C 0.9800 . ?
C60 H60A 0.9900 . ?
C60 H60B 0.9900 . ?
C60 C59 1.513(7) . ?
C18 H18 0.9500 . ?
C11 H11A 0.9800 . ?
C11 H11B 0.9800 . ?
C11 H11C 0.9800 . ?
C49 H49A 0.9800 . ?
C49 H49B 0.9800 . ?
C49 H49C 0.9800 . ?
C59 H59A 0.9900 . ?
C59 H59B 0.9900 . ?
C59 C58 1.520(8) . ?
C57 H57A 0.9900 . ?
C57 H57B 0.9900 . ?
C57 C58 1.448(8) . ?
C56 H56A 0.9900 . ?
C56 H56B 0.9900 . ?
C56 C55 1.497(8) . ?
C37 H37A 0.9800 . ?
C37 H37B 0.9800 . ?
C37 H37C 0.9800 . ?
C26 H26A 0.9800 . ?
C26 H26B 0.9800 . ?
C26 H26C 0.9800 . ?
C36 H36A 0.9800 . ?
C36 H36B 0.9800 . ?
C36 H36C 0.9800 . ?
C13 H13A 0.9800 . ?
C13 H13B 0.9800 . ?
C13 H13C 0.9800 . ?
C22 H22A 0.9800 . ?
C22 H22B 0.9800 . ?
C22 H22C 0.9800 . ?
C23 H23A 0.9800 . ?
C23 H23B 0.9800 . ?
C23 H23C 0.9800 . ?
C61 H61A 0.9900 . ?
C61 H61B 0.9900 . ?
C61 C62 1.459(8) . ?
C10 H10A 0.9800 . ?
C10 H10B 0.9800 . ?
C10 H10C 0.9800 . ?
C58 H58A 0.9900 . ?
C58 H58B 0.9900 . ?
C53 H53A 0.9900 . ?
C53 H53B 0.9900 . ?
C53 C54 1.526(10) . ?
C55 H55A 0.9900 . ?
C55 H55B 0.9900 . ?
C55 C54 1.442(10) . ?
C62 H62A 0.9900 . ?
C62 H62B 0.9900 . ?
C62 C63 1.428(8) . ?
C63 H63A 0.9900 . ?
C63 H63B 0.9900 . ?
C63 C64 1.421(8) . ?
C64 H64A 0.9900 . ?
C64 H64B 0.9900 . ?
C54 H54A 0.9900 . ?
C54 H54B 0.9900 . ?
